data_2240414
loop_
_publ_author_name
'Roberts, Sue A.'
'Martinez-Ariza, Guillermo'
'Hulme, Christopher'

_publ_section_title
;
 Crystal structures of
 <i>N</i>-<i>tert</i>-butyl-3-(4-fluorophenyl)-5-oxo-4-[2-(trifluoromethoxy)phenyl]-2,5-dihydrofuran-2-carboxamide
 and
 4-(2<i>H</i>-1,3-benzodioxol-5-yl)-<i>N</i>-cyclohexyl-5-oxo-3-[4-(trifluoromethyl)phenyl]-2,5-dihydrofuran-2-carboxamide
;
_journal_issue 2
_journal_name_full 'Acta Crystallographica Section E'
_journal_page_first 199
_journal_page_last 202
_journal_paper_doi 10.1107/S2056989015000936
_journal_volume 71
_journal_year 2015
_chemical_formula_iupac 'C25 H22 F3 N O5'
_chemical_formula_moiety 'C25 H22 F3 N O5'
_chemical_formula_sum 'C25 H22 F3 N O5'
_chemical_formula_weight 473.43
_chemical_name_systematic
4-(2<i>H</i>-1,3-Benzodioxol-5-yl)-<i>N</i>-cyclohexyl-5-oxo-3-[4-(trifluoromethyl)phenyl]-2,5-dihydrofuran-2-carboxamide
_space_group_crystal_system orthorhombic
_space_group_IT_number 61
_space_group_name_Hall '-P 2ac 2ab'
_space_group_name_H-M_alt 'P b c a'
_symmetry_space_group_name_Hall '-P 2ac 2ab'
_symmetry_space_group_name_H-M 'P b c a'
_atom_sites_solution_hydrogens mixed
_atom_sites_solution_primary iterative
_audit_creation_method
;
Olex2 1.2
(compiled 2014.11.28 svn.r3106 for OlexSys, GUI svn.r4959)
;
_cell_angle_alpha 90
_cell_angle_beta 90
_cell_angle_gamma 90
_cell_formula_units_Z 8
_cell_length_a 19.2990(7)
_cell_length_b 9.5345(3)
_cell_length_c 24.2188(7)
_cell_measurement_reflns_used 9996
_cell_measurement_temperature 100
_cell_measurement_theta_max 25.63
_cell_measurement_theta_min 2.53
_cell_volume 4456.4(2)
_computing_cell_refinement
;
SAINT (Bruker, 2012)
;
_computing_data_collection
;
APEX2 (Bruker, 2012)
;
_computing_data_reduction
;
SAINT (Bruker, 2012)
;
_computing_molecular_graphics
;
OLEX2 (Dolomanov <i>et al.</i>,  2009)
;
_computing_publication_material
;
OLEX2 (Dolomanov <i>et al.</i>,  2009)
;
_computing_structure_refinement
;
SHELXL2014 (Sheldrick, 2015)
;
_computing_structure_solution
;
OLEX.SOLVE (Bourhis <i>et al.</i>,  2015)
;
_diffrn_ambient_temperature 100.01
_diffrn_detector_area_resol_mean 8
_diffrn_measured_fraction_theta_full 1.000
_diffrn_measured_fraction_theta_max 1.000
_diffrn_measurement_device_type 'Bruker APEXII CCD'
_diffrn_measurement_method '\f and \w scans'
_diffrn_radiation_monochromator graphite
_diffrn_radiation_type MoK\a
_diffrn_radiation_wavelength 0.71073
_diffrn_reflns_av_R_equivalents 0.0327
_diffrn_reflns_limit_h_max 22
_diffrn_reflns_limit_h_min -18
_diffrn_reflns_limit_k_max 11
_diffrn_reflns_limit_k_min -11
_diffrn_reflns_limit_l_max 28
_diffrn_reflns_limit_l_min -28
_diffrn_reflns_number 36729
_diffrn_reflns_theta_full 25.000
_diffrn_reflns_theta_max 25.023
_diffrn_reflns_theta_min 1.682
_diffrn_standards_number 0
_exptl_absorpt_coefficient_mu 0.115
_exptl_absorpt_correction_T_max 0.7453
_exptl_absorpt_correction_T_min 0.6087
_exptl_absorpt_correction_type multi-scan
_exptl_absorpt_process_details
;
(SADABS; Bruker, 2012)
;
_exptl_crystal_colour 'clear colourless'
_exptl_crystal_density_diffrn 1.411
_exptl_crystal_description prism
_exptl_crystal_F_000 1968
_exptl_crystal_size_max 0.35
_exptl_crystal_size_mid 0.25
_exptl_crystal_size_min 0.2
_refine_diff_density_max 0.271
_refine_diff_density_min -0.358
_refine_ls_extinction_method none
_refine_ls_goodness_of_fit_ref 1.047
_refine_ls_hydrogen_treatment mixed
_refine_ls_matrix_type full
_refine_ls_number_parameters 324
_refine_ls_number_reflns 3939
_refine_ls_number_restraints 30
_refine_ls_restrained_S_all 1.044
_refine_ls_R_factor_all 0.0431
_refine_ls_R_factor_gt 0.0350
_refine_ls_shift/su_max 0.001
_refine_ls_shift/su_mean 0.000
_refine_ls_structure_factor_coef Fsqd
_refine_ls_weighting_details 'w=1/[\s^2^(Fo^2^)+(0.0329P)^2^+2.7716P] where P=(Fo^2^+2Fc^2^)/3'
_refine_ls_weighting_scheme calc
_refine_ls_wR_factor_gt 0.0806
_refine_ls_wR_factor_ref 0.0858
_reflns_number_gt 3383
_reflns_number_total 3939
_reflns_threshold_expression I>2\s(I)
_cod_data_source_file lh5745sup1.cif
_cod_data_source_block II
_cod_database_code 2240414
_cod_database_fobs_code 2240414
_shelx_space_group_comment
;
The symmetry employed for this shelxl refinement is uniquely defined
by the following loop, which should always be used as a source of
symmetry information in preference to the above space-group names.
They are only intended as comments.
;
_shelx_estimated_absorpt_t_min 0.961
_shelx_estimated_absorpt_t_max 0.977

loop_
_space_group_symop_operation_xyz
'x, y, z'
'-x+1/2, -y, z+1/2'
'x+1/2, -y+1/2, -z'
'-x, y+1/2, -z+1/2'
'-x, -y, -z'
'x-1/2, y, -z-1/2'
'-x-1/2, y-1/2, z'
'x, -y-1/2, z-1/2'

loop_
_atom_site_type_symbol
_atom_site_label
_atom_site_fract_x
_atom_site_fract_y
_atom_site_fract_z
_atom_site_U_iso_or_equiv
_atom_site_adp_type
_atom_site_calc_flag
_atom_site_occupancy
_atom_site_disorder_assembly
_atom_site_disorder_group
O O1 0.75295(5) 0.55806(10) 0.49296(4) 0.0185(2) Uani d 1 . .
O O2 0.80402(5) 0.43446(10) 0.39940(4) 0.0172(2) Uani d 1 . .
O O3 0.81211(6) 0.58478(12) 0.32882(4) 0.0255(3) Uani d 1 . .
O O4 0.51011(6) 0.45837(13) 0.21882(5) 0.0367(3) Uani d 1 . .
F F3B 0.4051(13) 0.082(2) 0.4558(11) 0.0458(10) Uani d 0.249(3) A 1
O O5 0.52165(7) 0.69044(14) 0.19298(5) 0.0384(3) Uani d 1 . .
N N1 0.72446(7) 0.34318(13) 0.52641(5) 0.0165(3) Uani d 1 . .
F F1B 0.4084(4) 0.2249(7) 0.5233(3) 0.0499(6) Uani d 0.249(3) A 1
C C7 0.74426(7) 0.43101(14) 0.48714(6) 0.0140(3) Uani d 1 . .
C C19 0.61606(7) 0.35359(15) 0.41728(5) 0.0144(3) Uani d 1 . .
C C8 0.74979(7) 0.36625(15) 0.42917(5) 0.0145(3) Uani d 1 . .
H H8 0.7576 0.2627 0.4312 0.017 Uiso calc 1 . .
C C9 0.68437(7) 0.40034(14) 0.39745(6) 0.0144(3) Uani d 1 . .
C C24 0.60782(8) 0.21905(15) 0.43879(6) 0.0173(3) Uani d 1 . .
H H24 0.6460 0.1561 0.4393 0.021 Uiso calc 1 . .
C C11 0.77610(8) 0.51128(15) 0.35706(6) 0.0175(3) Uani d 1 . .
C C20 0.55997(8) 0.44519(15) 0.41735(6) 0.0199(3) Uani d 1 . .
H H20 0.5651 0.5371 0.4027 0.024 Uiso calc 1 . .
C C12 0.65547(8) 0.54436(15) 0.31161(6) 0.0173(3) Uani d 1 . .
C C10 0.70054(7) 0.48558(15) 0.35506(6) 0.0156(3) Uani d 1 . .
C C17 0.56398(8) 0.51889(17) 0.24760(6) 0.0244(4) Uani d 1 . .
C C15 0.57085(9) 0.65775(18) 0.23231(6) 0.0268(4) Uani d 1 . .
C C23 0.54458(8) 0.17701(16) 0.45938(6) 0.0217(3) Uani d 1 . .
H H23 0.5390 0.0847 0.4734 0.026 Uiso calc 1 . .
C C14 0.61954(9) 0.74357(18) 0.25555(7) 0.0295(4) Uani d 1 . .
H H14 0.6239 0.8392 0.2451 0.035 Uiso calc 1 . .
C C22 0.48935(8) 0.26896(17) 0.45959(7) 0.0261(4) Uani d 1 . .
C C13 0.66266(8) 0.68364(16) 0.29549(6) 0.0230(3) Uani d 1 . .
H H13 0.6978 0.7394 0.3120 0.028 Uiso calc 1 . .
C C1 0.69989(8) 0.38852(15) 0.58066(6) 0.0198(3) Uani d 1 . .
H H1A 0.6828 0.4871 0.5770 0.024 Uiso calc 1 . .
C C2 0.75650(10) 0.38768(19) 0.62406(6) 0.0313(4) Uani d 1 . .
H H2A 0.7944 0.4515 0.6127 0.038 Uiso calc 1 . .
H H2B 0.7759 0.2920 0.6276 0.038 Uiso calc 1 . .
C C21 0.49677(8) 0.40313(17) 0.43866(7) 0.0273(4) Uani d 1 . .
H H21 0.4586 0.4661 0.4389 0.033 Uiso calc 1 . .
C C18 0.60503(8) 0.45830(16) 0.28706(6) 0.0209(3) Uani d 1 . .
H H18 0.5997 0.3627 0.2973 0.025 Uiso calc 1 . .
C C6 0.63867(9) 0.29746(18) 0.59757(6) 0.0304(4) Uani d 1 . .
H H6A 0.6535 0.1981 0.5992 0.036 Uiso calc 1 . .
H H6B 0.6016 0.3053 0.5695 0.036 Uiso calc 1 . .
C C5 0.61007(11) 0.3418(2) 0.65399(7) 0.0414(5) Uani d 1 . .
H H5A 0.5894 0.4366 0.6511 0.050 Uiso calc 1 . .
H H5B 0.5731 0.2759 0.6654 0.050 Uiso calc 1 . .
C C25B 0.4193(8) 0.2164(15) 0.4674(5) 0.0359(9) Uani d 0.249(3) A 1
C C3 0.72705(11) 0.4350(2) 0.67971(7) 0.0413(5) Uani d 1 . .
H H3A 0.7639 0.4307 0.7081 0.050 Uiso calc 1 . .
H H3B 0.7113 0.5336 0.6768 0.050 Uiso calc 1 . .
C C4 0.66675(12) 0.3431(2) 0.69726(7) 0.0461(5) Uani d 1 . .
H H4A 0.6835 0.2462 0.7034 0.055 Uiso calc 1 . .
H H4B 0.6476 0.3784 0.7326 0.055 Uiso calc 1 . .
C C16 0.49374(10) 0.5578(2) 0.17675(7) 0.0384(5) Uani d 1 . .
H H16A 0.4429 0.5649 0.1722 0.046 Uiso calc 1 . .
H H16B 0.5141 0.5281 0.1411 0.046 Uiso calc 1 . .
F F2B 0.3664(3) 0.2895(6) 0.4465(4) 0.0671(8) Uani d 0.249(3) A 1
C C25A 0.4240(2) 0.2222(4) 0.48835(13) 0.0359(9) Uani d 0.751(3) A 2
F F1A 0.43368(11) 0.1921(2) 0.54261(8) 0.0499(6) Uani d 0.751(3) A 2
F F2A 0.37403(9) 0.31660(19) 0.48644(14) 0.0671(8) Uani d 0.751(3) A 2
F F3A 0.4005(4) 0.1032(6) 0.4662(3) 0.0458(10) Uani d 0.751(3) A 2
H H1 0.7263(8) 0.2588(19) 0.5199(6) 0.016(4) Uiso d 1 . .

loop_
_atom_site_aniso_label
_atom_site_aniso_U_11
_atom_site_aniso_U_22
_atom_site_aniso_U_33
_atom_site_aniso_U_12
_atom_site_aniso_U_13
_atom_site_aniso_U_23
O1 0.0213(6) 0.0130(5) 0.0212(5) -0.0007(4) 0.0009(4) -0.0008(4)
O2 0.0135(5) 0.0206(5) 0.0175(5) -0.0016(4) 0.0016(4) 0.0006(4)
O3 0.0224(6) 0.0336(6) 0.0206(6) -0.0079(5) 0.0041(5) 0.0053(5)
O4 0.0344(7) 0.0465(8) 0.0292(6) -0.0087(6) -0.0167(5) 0.0072(6)
F3B 0.0203(12) 0.034(2) 0.083(3) -0.0092(14) 0.0007(16) 0.0106(14)
O5 0.0378(7) 0.0447(8) 0.0327(7) 0.0069(6) -0.0141(6) 0.0109(6)
N1 0.0240(7) 0.0106(6) 0.0149(6) 0.0013(5) -0.0005(5) -0.0006(5)
F1B 0.0493(13) 0.0453(11) 0.0550(13) 0.0014(9) 0.0319(10) 0.0147(8)
C7 0.0101(7) 0.0137(7) 0.0182(7) 0.0018(6) -0.0030(6) -0.0005(6)
C19 0.0149(7) 0.0175(7) 0.0108(6) -0.0009(6) -0.0018(6) -0.0013(5)
C8 0.0132(7) 0.0139(7) 0.0164(7) -0.0011(6) 0.0023(6) 0.0003(6)
C9 0.0165(7) 0.0127(7) 0.0140(7) 0.0001(6) -0.0005(6) -0.0041(6)
C24 0.0149(7) 0.0178(7) 0.0191(7) 0.0017(6) 0.0001(6) 0.0002(6)
C11 0.0205(8) 0.0181(7) 0.0137(7) -0.0008(6) 0.0021(6) -0.0024(6)
C20 0.0198(8) 0.0172(7) 0.0226(8) 0.0012(6) 0.0005(6) 0.0042(6)
C12 0.0185(8) 0.0209(8) 0.0126(7) 0.0003(6) 0.0023(6) -0.0001(6)
C10 0.0185(8) 0.0151(7) 0.0133(7) -0.0013(6) 0.0011(6) -0.0028(6)
C17 0.0214(8) 0.0334(9) 0.0185(7) -0.0024(7) -0.0018(6) -0.0002(7)
C15 0.0261(9) 0.0344(9) 0.0201(8) 0.0080(7) -0.0027(7) 0.0059(7)
C23 0.0209(8) 0.0170(8) 0.0273(8) -0.0013(6) 0.0031(7) 0.0030(6)
C14 0.0353(10) 0.0230(8) 0.0303(9) 0.0041(7) -0.0007(8) 0.0073(7)
C22 0.0163(8) 0.0231(8) 0.0388(9) -0.0007(7) 0.0068(7) 0.0018(7)
C13 0.0271(9) 0.0214(8) 0.0204(8) -0.0020(7) -0.0011(7) -0.0003(6)
C1 0.0297(9) 0.0151(7) 0.0144(7) 0.0025(6) 0.0009(6) 0.0002(6)
C2 0.0414(11) 0.0311(9) 0.0215(8) 0.0004(8) -0.0080(8) 0.0002(7)
C21 0.0175(8) 0.0232(8) 0.0412(10) 0.0052(7) 0.0038(7) 0.0036(7)
C18 0.0241(9) 0.0228(8) 0.0157(7) -0.0019(7) -0.0003(6) 0.0022(6)
C6 0.0400(10) 0.0301(9) 0.0211(8) -0.0063(8) 0.0055(7) -0.0023(7)
C5 0.0561(13) 0.0432(11) 0.0248(9) -0.0085(10) 0.0160(9) -0.0013(8)
C25B 0.0282(13) 0.0283(11) 0.051(3) 0.0034(9) 0.023(2) 0.008(2)
C3 0.0624(14) 0.0431(11) 0.0183(8) 0.0009(10) -0.0093(8) -0.0028(8)
C4 0.0841(16) 0.0385(11) 0.0156(8) 0.0002(11) 0.0074(9) 0.0039(8)
C16 0.0328(10) 0.0533(12) 0.0290(9) 0.0027(9) -0.0123(8) 0.0072(9)
F2B 0.0218(7) 0.0383(9) 0.141(2) 0.0111(7) 0.0384(13) 0.0238(13)
C25A 0.0282(13) 0.0283(11) 0.051(3) 0.0034(9) 0.023(2) 0.008(2)
F1A 0.0493(13) 0.0453(11) 0.0550(13) 0.0014(9) 0.0319(10) 0.0147(8)
F2A 0.0218(7) 0.0383(9) 0.141(2) 0.0111(7) 0.0384(13) 0.0238(13)
F3A 0.0203(12) 0.034(2) 0.083(3) -0.0092(14) 0.0007(16) 0.0106(14)

loop_
_atom_type_symbol
_atom_type_description
_atom_type_scat_dispersion_real
_atom_type_scat_dispersion_imag
_atom_type_scat_source
C C 0.0033 0.0016 'International Tables Vol C Tables 4.2.6.8 and 6.1.1.4'
H H 0.0000 0.0000 'International Tables Vol C Tables 4.2.6.8 and 6.1.1.4'
N N 0.0061 0.0033 'International Tables Vol C Tables 4.2.6.8 and 6.1.1.4'
O O 0.0106 0.0060 'International Tables Vol C Tables 4.2.6.8 and 6.1.1.4'
F F 0.0171 0.0103 'International Tables Vol C Tables 4.2.6.8 and 6.1.1.4'

loop_
_geom_angle_atom_site_label_1
_geom_angle_atom_site_label_2
_geom_angle_atom_site_label_3
_geom_angle
C11 O2 C8 109.46(11)
C17 O4 C16 104.46(13)
C15 O5 C16 104.43(13)
C7 N1 C1 123.52(12)
C7 N1 H1 118.0(11)
C1 N1 H1 118.5(11)
O1 C7 N1 125.44(13)
O1 C7 C8 119.35(12)
N1 C7 C8 114.96(12)
C24 C19 C9 120.19(13)
C20 C19 C9 120.48(13)
C20 C19 C24 119.25(13)
O2 C8 C7 109.22(11)
O2 C8 H8 111.3
O2 C8 C9 104.91(10)
C7 C8 H8 111.3
C9 C8 C7 108.63(11)
C9 C8 H8 111.3
C19 C9 C8 121.10(12)
C10 C9 C19 129.72(13)
C10 C9 C8 108.88(12)
C19 C24 H24 119.9
C23 C24 C19 120.27(14)
C23 C24 H24 119.9
O2 C11 C10 108.87(12)
O3 C11 O2 120.71(13)
O3 C11 C10 130.42(14)
C19 C20 H20 119.9
C21 C20 C19 120.30(14)
C21 C20 H20 119.9
C13 C12 C10 120.26(13)
C13 C12 C18 120.51(14)
C18 C12 C10 119.23(13)
C9 C10 C11 107.66(13)
C9 C10 C12 129.54(14)
C12 C10 C11 122.78(13)
O4 C17 C15 109.76(14)
C18 C17 O4 127.80(15)
C18 C17 C15 122.41(15)
O5 C15 C17 109.59(15)
C14 C15 O5 128.44(15)
C14 C15 C17 121.96(15)
C24 C23 H23 120.0
C24 C23 C22 120.04(14)
C22 C23 H23 120.0
C15 C14 H14 121.6
C15 C14 C13 116.70(15)
C13 C14 H14 121.6
C23 C22 C21 120.41(15)
C23 C22 C25B 120.0(6)
C23 C22 C25A 117.36(19)
C21 C22 C25B 117.6(5)
C21 C22 C25A 121.96(19)
C12 C13 C14 121.67(15)
C12 C13 H13 119.2
C14 C13 H13 119.2
N1 C1 H1A 107.7
N1 C1 C2 112.81(13)
N1 C1 C6 108.95(12)
C2 C1 H1A 107.7
C2 C1 C6 111.71(13)
C6 C1 H1A 107.7
C1 C2 H2A 109.7
C1 C2 H2B 109.7
C1 C2 C3 109.95(15)
H2A C2 H2B 108.2
C3 C2 H2A 109.7
C3 C2 H2B 109.7
C20 C21 H21 120.1
C22 C21 C20 119.73(14)
C22 C21 H21 120.1
C12 C18 H18 121.6
C17 C18 C12 116.73(14)
C17 C18 H18 121.6
C1 C6 H6A 109.4
C1 C6 H6B 109.4
C1 C6 C5 111.21(14)
H6A C6 H6B 108.0
C5 C6 H6A 109.4
C5 C6 H6B 109.4
C6 C5 H5A 109.4
C6 C5 H5B 109.4
H5A C5 H5B 108.0
C4 C5 C6 111.02(17)
C4 C5 H5A 109.4
C4 C5 H5B 109.4
F3B C25B F1B 103.5(14)
F3B C25B C22 119.5(14)
F1B C25B C22 104.5(9)
F2B C25B F3B 105.2(16)
F2B C25B F1B 103.1(10)
F2B C25B C22 118.8(11)
C2 C3 H3A 109.4
C2 C3 H3B 109.4
H3A C3 H3B 108.0
C4 C3 C2 111.16(15)
C4 C3 H3A 109.4
C4 C3 H3B 109.4
C5 C4 C3 111.39(15)
C5 C4 H4A 109.4
C5 C4 H4B 109.4
C3 C4 H4A 109.4
C3 C4 H4B 109.4
H4A C4 H4B 108.0
O4 C16 O5 107.95(13)
O4 C16 H16A 110.1
O4 C16 H16B 110.1
O5 C16 H16A 110.1
O5 C16 H16B 110.1
H16A C16 H16B 108.4
F1A C25A C22 113.3(3)
F2A C25A C22 113.2(3)
F2A C25A F1A 106.1(3)
F2A C25A F3A 108.4(5)
F3A C25A C22 110.5(4)
F3A C25A F1A 104.8(4)

loop_
_geom_bond_atom_site_label_1
_geom_bond_atom_site_label_2
_geom_bond_distance
O1 C7 1.2310(16)
O2 C8 1.4276(17)
O2 C11 1.3704(17)
O3 C11 1.2008(18)
O4 C17 1.3784(19)
O4 C16 1.427(2)
F3B C25B 1.342(17)
O5 C15 1.3807(19)
O5 C16 1.429(2)
N1 C7 1.3234(18)
N1 C1 1.4624(18)
N1 H1 0.821(18)
F1B C25B 1.371(11)
C7 C8 1.5375(19)
C19 C9 1.472(2)
C19 C24 1.394(2)
C19 C20 1.391(2)
C8 H8 1.0000
C8 C9 1.5131(19)
C9 C10 1.346(2)
C24 H24 0.9500
C24 C23 1.378(2)
C11 C10 1.480(2)
C20 H20 0.9500
C20 C21 1.384(2)
C12 C10 1.476(2)
C12 C13 1.391(2)
C12 C18 1.405(2)
C17 C15 1.381(2)
C17 C18 1.369(2)
C15 C14 1.367(2)
C23 H23 0.9500
C23 C22 1.380(2)
C14 H14 0.9500
C14 C13 1.398(2)
C22 C21 1.383(2)
C22 C25B 1.455(16)
C22 C25A 1.507(4)
C13 H13 0.9500
C1 H1A 1.0000
C1 C2 1.516(2)
C1 C6 1.522(2)
C2 H2A 0.9900
C2 H2B 0.9900
C2 C3 1.531(2)
C21 H21 0.9500
C18 H18 0.9500
C6 H6A 0.9900
C6 H6B 0.9900
C6 C5 1.533(2)
C5 H5A 0.9900
C5 H5B 0.9900
C5 C4 1.515(3)
C25B F2B 1.336(14)
C3 H3A 0.9900
C3 H3B 0.9900
C3 C4 1.518(3)
C4 H4A 0.9900
C4 H4B 0.9900
C16 H16A 0.9900
C16 H16B 0.9900
C25A F1A 1.358(4)
C25A F2A 1.321(4)
C25A F3A 1.335(6)

loop_
_geom_hbond_atom_site_label_D
_geom_hbond_atom_site_label_H
_geom_hbond_atom_site_label_A
_geom_hbond_site_symmetry_A
_geom_hbond_distance_DH
_geom_hbond_distance_HA
_geom_hbond_distance_DA
_geom_hbond_angle_DHA
N1 H1 O1 7_755 0.821(18) 2.061(18) 2.8699(16) 168.4(16)

loop_
_geom_torsion_atom_site_label_1
_geom_torsion_atom_site_label_2
_geom_torsion_atom_site_label_3
_geom_torsion_atom_site_label_4
_geom_torsion
O1 C7 C8 O2 37.65(17)
O1 C7 C8 C9 -76.25(16)
O2 C8 C9 C19 -176.88(12)
O2 C8 C9 C10 -2.55(15)
O2 C11 C10 C9 2.98(15)
O2 C11 C10 C12 -175.42(12)
O3 C11 C10 C9 -176.73(15)
O3 C11 C10 C12 4.9(2)
O4 C17 C15 O5 -0.23(19)
O4 C17 C15 C14 178.50(15)
O4 C17 C18 C12 -178.10(15)
O5 C15 C14 C13 178.93(16)
N1 C7 C8 O2 -147.74(12)
N1 C7 C8 C9 98.36(14)
N1 C1 C2 C3 -179.57(14)
N1 C1 C6 C5 -179.20(14)
C7 N1 C1 C2 -95.91(17)
C7 N1 C1 C6 139.43(14)
C7 C8 C9 C19 -60.19(16)
C7 C8 C9 C10 114.14(13)
C19 C9 C10 C11 173.54(14)
C19 C9 C10 C12 -8.2(2)
C19 C24 C23 C22 -1.1(2)
C19 C20 C21 C22 -0.5(2)
C8 O2 C11 O3 175.07(13)
C8 O2 C11 C10 -4.67(14)
C8 C9 C10 C11 -0.15(15)
C8 C9 C10 C12 178.09(13)
C9 C19 C24 C23 177.42(13)
C9 C19 C20 C21 -176.65(14)
C24 C19 C9 C8 -41.76(19)
C24 C19 C9 C10 145.21(15)
C24 C19 C20 C21 0.1(2)
C24 C23 C22 C21 0.7(3)
C24 C23 C22 C25B 164.0(5)
C24 C23 C22 C25A -173.4(2)
C11 O2 C8 C7 -111.87(12)
C11 O2 C8 C9 4.42(14)
C20 C19 C9 C8 134.97(14)
C20 C19 C9 C10 -38.1(2)
C20 C19 C24 C23 0.6(2)
C10 C12 C13 C14 -178.21(14)
C10 C12 C18 C17 179.02(13)
C17 O4 C16 O5 -19.09(18)
C17 C15 C14 C13 0.5(2)
C15 O5 C16 O4 18.95(18)
C15 C17 C18 C12 -0.3(2)
C15 C14 C13 C12 -1.3(2)
C23 C22 C21 C20 0.0(3)
C23 C22 C25B F3B -22.7(17)
C23 C22 C25B F1B 92.3(9)
C23 C22 C25B F2B -153.5(8)
C23 C22 C25A F1A 59.2(3)
C23 C22 C25A F2A -179.9(2)
C23 C22 C25A F3A -58.1(5)
C13 C12 C10 C9 137.71(16)
C13 C12 C10 C11 -44.3(2)
C13 C12 C18 C17 -0.6(2)
C1 N1 C7 O1 9.6(2)
C1 N1 C7 C8 -164.62(13)
C1 C2 C3 C4 56.9(2)
C1 C6 C5 C4 -54.2(2)
C2 C1 C6 C5 55.50(19)
C2 C3 C4 C5 -56.8(2)
C21 C22 C25B F3B 141.0(15)
C21 C22 C25B F1B -103.9(8)
C21 C22 C25B F2B 10.3(12)
C21 C22 C25A F1A -114.8(3)
C21 C22 C25A F2A 6.1(4)
C21 C22 C25A F3A 127.9(4)
C18 C12 C10 C9 -41.9(2)
C18 C12 C10 C11 136.14(15)
C18 C12 C13 C14 1.4(2)
C18 C17 C15 O5 -178.43(15)
C18 C17 C15 C14 0.3(3)
C6 C1 C2 C3 -56.43(18)
C6 C5 C4 C3 55.1(2)
C25B C22 C21 C20 -163.6(5)
C16 O4 C17 C15 11.93(18)
C16 O4 C17 C18 -170.00(17)
C16 O5 C15 C17 -11.56(18)
C16 O5 C15 C14 169.81(18)
C25A C22 C21 C20 173.8(2)
